data_1550497
loop_
_publ_author_name
'Gruetzmacher, Hansjoerg'
'Hou, Yuanfeng'
'Li, Zhongshu'
'Li, Yaqi'
'Su, Cheng-Yong'
'Puschmann, Florian'
'Liu, Peng'

_publ_section_title
;
 Making the Unconventional \m2-P Bridging Binding Mode More Conventional
 in Phosphinine Complexes
;
_journal_name_full 'Chemical Science'
_journal_paper_doi 10.1039/C8SC05281F
_journal_year 2019
_chemical_formula_moiety 'C87 H66 Au6 Cl O5 P5 S, 2(C H2 Cl2), C3 H7'
_chemical_formula_sum 'C92 H77 Au6 Cl5 O5 P5 S'
_chemical_formula_weight 2808.49
_space_group_crystal_system monoclinic
_space_group_IT_number 14
_space_group_name_Hall '-P 2yn'
_space_group_name_H-M_alt 'P 1 21/n 1'
_symmetry_space_group_name_Hall '-P 2yn'
_symmetry_space_group_name_H-M 'P 1 21/n 1'
_atom_sites_solution_hydrogens geom
_atom_sites_solution_primary direct
_audit_creation_date 2018-03-14
_audit_creation_method
;
Olex2 1.2
(compiled 2017.08.10 svn.r3458 for OlexSys, GUI svn.r5381)
;
_audit_update_record
;
2018-10-09 deposited with the CCDC.
2019-01-17 downloaded from the CCDC.
;
_cell_angle_alpha 90
_cell_angle_beta 99.0770(10)
_cell_angle_gamma 90
_cell_formula_units_Z 4
_cell_length_a 15.31190(10)
_cell_length_b 21.8107(2)
_cell_length_c 28.8693(2)
_cell_measurement_reflns_used 108189
_cell_measurement_temperature 150.00(10)
_cell_measurement_theta_max 73.8940
_cell_measurement_theta_min 3.5660
_cell_volume 9520.55(13)
_computing_cell_refinement 'CrysAlisPro 1.171.39.28b (Rigaku OD, 2015)'
_computing_data_collection 'CrysAlisPro 1.171.39.28b (Rigaku OD, 2015)'
_computing_data_reduction 'CrysAlisPro 1.171.39.28b (Rigaku OD, 2015)'
_computing_molecular_graphics 'Olex2 (Dolomanov et al., 2009)'
_computing_publication_material 'Olex2 (Dolomanov et al., 2009)'
_computing_structure_refinement 'ShelXL (Sheldrick, 2015)'
_computing_structure_solution 'SIR2004 (Burla et al., 2007)'
_diffrn_ambient_environment N~2~
_diffrn_ambient_temperature 150.00(10)
_diffrn_detector 'CCD plate'
_diffrn_measured_fraction_theta_full 0.989
_diffrn_measured_fraction_theta_max 0.978
_diffrn_measurement_details
;
List of Runs (angles in degrees, time in seconds):

  # Type    Start    End  Width  t~exp~   \w     \q     \k     \f   Frames
#--------------------------------------------------------------------------
  1  \w    -89.00  17.00   0.50    2.00    --    0.00 -38.00   0.00  212
  2  \w    -17.00  89.00   0.50    2.00    --    0.00  38.00 -30.00  212
  3  \w    -89.00  17.00   0.50    2.00    --    0.00 -38.00-180.00  212
  4  \w    -89.00  17.00   0.50    2.00    --    0.00 -38.00  90.00  212
  5  \w    -17.00  89.00   0.50    2.00    --    0.00  38.00-180.00  212
  6  \w    -29.00  89.00   0.50    2.00    --    0.00  77.00  60.00  236
  7  \w    -17.00  89.00   0.50    2.00    --    0.00  38.00-120.00  212
  8  \w     71.00 185.00   0.50   10.00    --   95.20  65.00-150.21  228
  9  \w      6.00 119.00   0.50   10.00    --   95.20 -15.00 -90.00  226
 10  \w      6.00 119.00   0.50   10.00    --   95.20 -61.00  60.00  226
 11  \w      6.00 127.00   0.50   10.00    --   95.20 -82.00 -90.00  242
 12  \w      6.00 127.00   0.50   10.00    --   95.20 -82.00  60.00  242
 13  \w      6.00 127.00   0.50   10.00    --   95.20 -82.00 120.00  242
 14  \w     79.00 185.00   0.50   10.00    --   95.20  30.00 -90.00  212
 15  \w      6.00 127.00   0.50   10.00    --   95.20 -82.00   0.00  242
 16  \w      6.00 119.00   0.50   10.00    --   95.20 -61.00-180.00  226
 17  \w     79.00 185.00   0.50   10.00    --   95.20  30.00 -60.00  212
 18  \w      6.00 115.00   0.50   10.00    --   95.20 -45.00 120.00  218
 19  \w      6.00 127.00   0.50   10.00    --   95.20 -82.00-150.00  242
 20  \w      6.00 127.00   0.50   10.00    --   95.20 -82.00-180.00  242
 21  \w      6.00 119.00   0.50   10.00    --   95.20 -61.00 -60.00  226
 22  \w      6.00 112.00   0.50   10.00    --   95.20 -30.00 -90.00  212
 23  \w    -31.00  89.00   0.50    2.00    --    0.00  82.00  90.00  240
 24  \w    -31.00  48.00   0.50    2.00    --    0.00  82.00 150.00  158
 25  \w    -89.00  22.00   0.50    2.00    --    0.00 -57.00-120.00  222
;
_diffrn_measurement_device 'four-circle diffractometer'
_diffrn_measurement_device_type 'XtaLAB AFC12 (RINC): Kappa dual home/near'
_diffrn_measurement_method '\w scans'
_diffrn_orient_matrix_type 'CrysAlisPro convention (1999,Acta A55,543-557)'
_diffrn_orient_matrix_UB_11 0.0729985000
_diffrn_orient_matrix_UB_12 0.0350615000
_diffrn_orient_matrix_UB_13 0.0322736000
_diffrn_orient_matrix_UB_21 0.0660152000
_diffrn_orient_matrix_UB_22 -0.0519120000
_diffrn_orient_matrix_UB_23 -0.0053579000
_diffrn_orient_matrix_UB_31 0.0263437000
_diffrn_orient_matrix_UB_32 0.0327194000
_diffrn_orient_matrix_UB_33 -0.0429783000
_diffrn_radiation_monochromator graphite
_diffrn_radiation_probe x-ray
_diffrn_radiation_type CuK\a
_diffrn_radiation_wavelength 1.54184
_diffrn_reflns_av_R_equivalents 0.0620
_diffrn_reflns_av_unetI/netI 0.0242
_diffrn_reflns_Laue_measured_fraction_full 0.989
_diffrn_reflns_Laue_measured_fraction_max 0.978
_diffrn_reflns_limit_h_max 19
_diffrn_reflns_limit_h_min -17
_diffrn_reflns_limit_k_max 27
_diffrn_reflns_limit_k_min -26
_diffrn_reflns_limit_l_max 34
_diffrn_reflns_limit_l_min -35
_diffrn_reflns_number 170600
_diffrn_reflns_point_group_measured_fraction_full 0.989
_diffrn_reflns_point_group_measured_fraction_max 0.978
_diffrn_reflns_theta_full 67.684
_diffrn_reflns_theta_max 74.451
_diffrn_reflns_theta_min 2.551
_diffrn_source 'fine-focus sealed X-ray tube'
_diffrn_source_type 'Enhance (Cu) X-ray Source'
_exptl_absorpt_coefficient_mu 19.613
_exptl_absorpt_correction_T_max 1.00000
_exptl_absorpt_correction_T_min 0.33546
_exptl_absorpt_correction_type multi-scan
_exptl_absorpt_process_details
;
CrysAlisPro 1.171.39.28b (Rigaku Oxford Diffraction, 2015)
Empirical absorption correction using spherical harmonics,
 implemented in SCALE3 ABSPACK scaling algorithm.
;
_exptl_crystal_colour 'clear light red'
_exptl_crystal_colour_lustre clear
_exptl_crystal_colour_modifier light
_exptl_crystal_colour_primary red
_exptl_crystal_density_diffrn 1.959
_exptl_crystal_description block
_exptl_crystal_F_000 5276
_exptl_crystal_size_max 0.2
_exptl_crystal_size_mid 0.18
_exptl_crystal_size_min 0.16
_refine_diff_density_max 3.334
_refine_diff_density_min -1.701
_refine_diff_density_rms 0.282
_refine_ls_extinction_method none
_refine_ls_goodness_of_fit_ref 1.119
_refine_ls_hydrogen_treatment constr
_refine_ls_matrix_type full
_refine_ls_number_parameters 1000
_refine_ls_number_reflns 19015
_refine_ls_number_restraints 0
_refine_ls_restrained_S_all 1.119
_refine_ls_R_factor_all 0.0700
_refine_ls_R_factor_gt 0.0666
_refine_ls_shift/su_max 0.001
_refine_ls_shift/su_mean 0.000
_refine_ls_structure_factor_coef Fsqd
_refine_ls_weighting_details 'w=1/[\s^2^(Fo^2^)+(0.0564P)^2^+341.5175P] where P=(Fo^2^+2Fc^2^)/3'
_refine_ls_weighting_scheme calc
_refine_ls_wR_factor_gt 0.1710
_refine_ls_wR_factor_ref 0.1722
_reflns_Friedel_coverage 0.000
_reflns_number_gt 17794
_reflns_number_total 19015
_reflns_threshold_expression 'I > 2\s(I)'
_cod_data_source_file c8sc05281f2.cif
_cod_data_source_block exp_97
_cod_database_code 1550497
_shelx_shelxl_version_number 2014/7
_shelx_space_group_comment
;
The symmetry employed for this shelxl refinement is uniquely defined
by the following loop, which should always be used as a source of
symmetry information in preference to the above space-group names.
They are only intended as comments.
;
_shelx_estimated_absorpt_t_max 0.145
_shelx_estimated_absorpt_t_min 0.111
_reflns_odcompleteness_completeness 99.98
_reflns_odcompleteness_iscentric 1
_reflns_odcompleteness_theta 66.97
_olex2_refinement_description
;
1. Fixed Uiso
 At 1.2 times of:
  All C(H) groups, All C(H,H) groups
 At 1.5 times of:
  All C(H,H,H) groups
2. Uiso/Uaniso restraints and constraints
Uanis(C34) = Uanis(C33) = Uanis(C32) = Uanis(C31) = Uanis(C30) = Uanis(C29)
3.a Secondary CH2 refined with riding coordinates:
 C7BA(H7BA,H7BB), C3AA(H3AA,H3AB), C7AA(H7AA,H7AB), C1BA(H1BA,H1BB)
3.b Aromatic/amide H refined with riding coordinates:
 C4(H4), C11(H11), C75(H75), C2(H2), C72(H72), C17(H17), C7(H7), C51(H51),
 C9(H9), C42(H42), C16(H16), C70(H70), C50(H50), C82(H82), C19(H19), C83(H83),
 C53(H53), C79(H79), C78(H78), C47(H47), C55(H55), C81(H81), C8(H8), C48(H48),
 C10(H10), C13(H13), C49(H49), C64(H64), C85(H85), C84(H84), C67(H67), C21(H21),
  C76(H76), C28(H28), C27(H27), C43(H43), C77(H77), C15(H15), C66(H66),
 C57(H57), C68(H68), C24(H24), C58(H58), C25(H25), C26(H26), C45(H45), C61(H61),
  C14(H14), C33(H33), C44(H44), C65(H65), C59(H59), C34(H34), C30(H30),
 C32(H32), C38(H38), C41(H41), C36(H36), C60(H60), C31(H31)
3.c Idealised Me refined as rotating group:
 C8AA(H8AA,H8AB,H8AC), C0AA(H0AA,H0AB,H0AC), C6AA(H6AA,H6AB,H6AC)
;
_olex2_submission_special_instructions 'No special instructions were received'
_oxdiff_exptl_absorpt_empirical_details
;
Empirical correction (ABSPACK) includes:
- Absorption correction using spherical harmonics
- Frame scaling
;
_oxdiff_exptl_absorpt_empirical_full_max 3.734
_oxdiff_exptl_absorpt_empirical_full_min 0.638

loop_
_space_group_symop_operation_xyz
'x, y, z'
'-x+1/2, y+1/2, -z+1/2'
'-x, -y, -z'
'x-1/2, -y-1/2, z-1/2'

loop_
_atom_site_label
_atom_site_type_symbol
_atom_site_fract_x
_atom_site_fract_y
_atom_site_fract_z
_atom_site_U_iso_or_equiv
_atom_site_adp_type
_atom_site_occupancy
_atom_site_site_symmetry_order
_atom_site_calc_flag
_atom_site_refinement_flags_posn
Au6 Au 0.68237(3) 0.62036(2) 0.62706(2) 0.02821(12) Uani 1 1 d .
Au4 Au 0.82956(3) 0.82740(2) 0.75427(2) 0.03059(12) Uani 1 1 d .
Au2 Au 0.54747(3) 0.63957(2) 0.72823(2) 0.03000(12) Uani 1 1 d .
Au3 Au 0.63184(4) 0.76714(3) 0.80453(2) 0.03335(13) Uani 1 1 d .
Au5 Au 0.86090(3) 0.74074(2) 0.64404(2) 0.03068(12) Uani 1 1 d .
Au1 Au 0.72061(4) 0.71137(3) 0.71658(2) 0.03465(13) Uani 1 1 d .
Cl1 Cl 0.6230(2) 0.78100(15) 0.67756(11) 0.0393(7) Uani 1 1 d .
P1 P 0.57034(19) 0.58193(14) 0.66385(10) 0.0254(6) Uani 1 1 d .
P5 P 0.7972(2) 0.66338(14) 0.59483(10) 0.0261(6) Uani 1 1 d .
P4 P 0.9177(2) 0.81694(15) 0.69626(11) 0.0293(6) Uani 1 1 d .
P3 P 0.7443(2) 0.83910(15) 0.81343(11) 0.0317(7) Uani 1 1 d .
P2 P 0.5218(2) 0.69278(16) 0.79374(11) 0.0351(7) Uani 1 1 d .
S1 S 0.8163(3) 0.6374(2) 0.75019(14) 0.0493(9) Uani 1 1 d .
O3 O 0.8590(7) 0.7762(5) 0.8736(4) 0.047(2) Uani 1 1 d .
O4 O 1.0497(7) 0.7446(5) 0.7392(4) 0.047(2) Uani 1 1 d .
O5 O 0.9116(7) 0.5724(5) 0.6205(3) 0.043(2) Uani 1 1 d .
O1 O 0.6670(7) 0.4995(5) 0.7168(4) 0.043(2) Uani 1 1 d .
C4 C 0.4240(8) 0.5166(6) 0.6247(4) 0.030(3) Uani 1 1 d .
H4 H 0.3693 0.5136 0.6056 0.036 Uiso 1 1 calc R
C12 C 0.3963(9) 0.4064(6) 0.6441(4) 0.033(3) Uani 1 1 d .
C73 C 0.7657(8) 0.6931(6) 0.5359(5) 0.030(2) Uani 1 1 d .
C11 C 0.3697(9) 0.6127(7) 0.5548(5) 0.037(3) Uani 1 1 d .
H11 H 0.3641 0.5733 0.5425 0.044 Uiso 1 1 calc R
C1 C 0.5987(8) 0.5071(6) 0.6905(4) 0.031(3) Uani 1 1 d .
C46 C 0.8066(9) 0.9729(6) 0.9392(4) 0.034(3) Uani 1 1 d .
C75 C 0.6485(10) 0.7605(8) 0.5589(5) 0.047(4) Uani 1 1 d .
H75 H 0.6822 0.7642 0.5886 0.056 Uiso 1 1 calc R
C2 C 0.5340(8) 0.4566(6) 0.6790(4) 0.030(3) Uani 1 1 d .
H2 H 0.5480 0.4188 0.6931 0.036 Uiso 1 1 calc R
C71 C 0.8938(8) 0.6448(6) 0.5068(4) 0.031(3) Uani 1 1 d .
C72 C 0.8158(8) 0.6817(5) 0.5024(4) 0.028(2) Uani 1 1 d .
H72 H 0.7975 0.6997 0.4733 0.034 Uiso 1 1 calc R
O2 O 0.6046(9) 0.6173(7) 0.8575(4) 0.067(3) Uani 1 1 d .
C3 C 0.4572(8) 0.4613(6) 0.6501(4) 0.029(2) Uani 1 1 d .
C40 C 0.6371(8) 0.9417(6) 0.7798(4) 0.031(3) Uani 1 1 d .
C17 C 0.4293(11) 0.3472(6) 0.6427(5) 0.039(3) Uani 1 1 d .
H17 H 0.4901 0.3409 0.6461 0.046 Uiso 1 1 calc R
C7 C 0.4317(10) 0.6831(6) 0.6153(5) 0.041(3) Uani 1 1 d .
H7 H 0.4686 0.6909 0.6435 0.049 Uiso 1 1 calc R
C51 C 0.8884(9) 0.9999(6) 0.9498(5) 0.035(3) Uani 1 1 d .
H51 H 0.9331 0.9889 0.9329 0.043 Uiso 1 1 calc R
C37 C 0.7884(9) 0.9277(6) 0.8991(4) 0.033(3) Uani 1 1 d .
C54 C 1.0749(9) 0.9087(6) 0.7245(4) 0.033(3) Uani 1 1 d .
C9 C 0.3326(12) 0.7201(8) 0.5485(5) 0.049(4) Uani 1 1 d .
H9 H 0.3013 0.7520 0.5321 0.059 Uiso 1 1 calc R
C18 C 0.4077(10) 0.7171(6) 0.7857(5) 0.040(3) Uani 1 1 d .
C80 C 0.9380(8) 0.6367(6) 0.4649(4) 0.031(3) Uani 1 1 d .
C42 C 0.5233(9) 1.0139(6) 0.7501(5) 0.038(3) Uani 1 1 d .
H42 H 0.4845 1.0446 0.7563 0.046 Uiso 1 1 calc R
C62 C 0.8566(9) 0.9191(7) 0.6389(5) 0.038(3) Uani 1 1 d .
C74 C 0.6791(9) 0.7268(7) 0.5248(5) 0.039(3) Uani 1 1 d .
C5 C 0.4649(8) 0.5716(6) 0.6263(4) 0.030(2) Uani 1 1 d .
C16 C 0.3724(13) 0.2975(7) 0.6361(5) 0.049(4) Uani 1 1 d .
H16 H 0.3947 0.2581 0.6342 0.059 Uiso 1 1 calc R
C56 C 0.9281(8) 0.8945(7) 0.6744(5) 0.036(3) Uani 1 1 d .
C70 C 0.9278(8) 0.6127(6) 0.5462(4) 0.028(2) Uani 1 1 d .
H70 H 0.9805 0.5916 0.5460 0.034 Uiso 1 1 calc R
C63 C 1.1450(9) 0.9549(6) 0.7402(5) 0.036(3) Uani 1 1 d .
C50 C 0.9055(12) 1.0433(7) 0.9852(5) 0.049(4) Uani 1 1 d .
H50 H 0.9601 1.0629 0.9911 0.059 Uiso 1 1 calc R
C52 C 1.0284(9) 0.7994(6) 0.7279(4) 0.034(3) Uani 1 1 d .
C82 C 1.0011(11) 0.5750(8) 0.4100(5) 0.047(4) Uani 1 1 d .
H82 H 1.0173 0.5366 0.4003 0.056 Uiso 1 1 calc R
C19 C 0.3539(12) 0.6978(7) 0.8153(6) 0.049(4) Uani 1 1 d .
H19 H 0.2950 0.7100 0.8089 0.058 Uiso 1 1 calc R
C83 C 1.0141(10) 0.6268(8) 0.3838(6) 0.049(4) Uani 1 1 d .
H83 H 1.0414 0.6234 0.3573 0.059 Uiso 1 1 calc R
C53 C 1.0879(9) 0.8512(7) 0.7409(5) 0.036(3) Uani 1 1 d .
H53 H 1.1388 0.8437 0.7623 0.043 Uiso 1 1 calc R
C6 C 0.4228(8) 0.6238(5) 0.5983(4) 0.028(2) Uani 1 1 d .
C79 C 0.6275(9) 0.7208(6) 0.4815(5) 0.037(3) Uani 1 1 d .
H79 H 0.6475 0.6965 0.4588 0.044 Uiso 1 1 calc R
C69 C 0.8871(8) 0.6090(6) 0.5890(4) 0.032(3) Uani 1 1 d .
C78 C 0.5472(10) 0.7497(8) 0.4710(6) 0.048(4) Uani 1 1 d .
H78 H 0.5138 0.7461 0.4413 0.057 Uiso 1 1 calc R
C47 C 0.7401(10) 0.9875(7) 0.9650(4) 0.038(3) Uani 1 1 d .
H47 H 0.6840 0.9704 0.9578 0.045 Uiso 1 1 calc R
C55 C 1.0001(9) 0.9273(6) 0.6912(5) 0.036(3) Uani 1 1 d .
H55 H 1.0017 0.9672 0.6798 0.044 Uiso 1 1 calc R
C81 C 0.9638(9) 0.5808(7) 0.4508(5) 0.042(3) Uani 1 1 d .
H81 H 0.9564 0.5462 0.4687 0.050 Uiso 1 1 calc R
C8 C 0.3864(11) 0.7310(7) 0.5908(6) 0.051(4) Uani 1 1 d .
H8 H 0.3922 0.7706 0.6029 0.061 Uiso 1 1 calc R
C48 C 0.7599(11) 1.0281(7) 1.0016(5) 0.045(4) Uani 1 1 d .
H48 H 0.7172 1.0362 1.0203 0.054 Uiso 1 1 calc R
C10 C 0.3260(11) 0.6613(7) 0.5308(5) 0.046(4) Uani 1 1 d .
H10 H 0.2911 0.6541 0.5018 0.055 Uiso 1 1 calc R
C13 C 0.3051(9) 0.4160(7) 0.6406(5) 0.037(3) Uani 1 1 d .
H13 H 0.2823 0.4554 0.6418 0.044 Uiso 1 1 calc R
C49 C 0.8401(12) 1.0572(7) 1.0116(5) 0.050(4) Uani 1 1 d .
H49 H 0.8503 1.0858 1.0357 0.060 Uiso 1 1 calc R
C64 C 1.2336(10) 0.9402(8) 0.7480(6) 0.051(4) Uani 1 1 d .
H64 H 1.2506 0.9001 0.7431 0.061 Uiso 1 1 calc R
C85 C 0.9496(8) 0.6885(7) 0.4378(5) 0.035(3) Uani 1 1 d .
H85 H 0.9326 0.7270 0.4470 0.042 Uiso 1 1 calc R
C23 C 0.3741(10) 0.7574(8) 0.7465(6) 0.048(4) Uani 1 1 d .
C84 C 0.9869(10) 0.6818(7) 0.3970(5) 0.042(3) Uani 1 1 d .
H84 H 0.9931 0.7161 0.3786 0.050 Uiso 1 1 calc R
C67 C 1.1814(12) 1.0600(8) 0.7630(6) 0.056(4) Uani 1 1 d .
H67 H 1.1640 1.0996 0.7692 0.068 Uiso 1 1 calc R
C21 C 0.4595(12) 0.6344(8) 0.8684(6) 0.054(4) Uani 1 1 d .
H21 H 0.4672 0.6087 0.8944 0.065 Uiso 1 1 calc R
C22 C 0.5349(12) 0.6437(8) 0.8449(5) 0.049(4) Uani 1 1 d .
C76 C 0.5660(11) 0.7894(9) 0.5489(6) 0.058(5) Uani 1 1 d .
H76 H 0.5452 0.8121 0.5721 0.069 Uiso 1 1 calc R
C28 C 0.4266(11) 0.8048(7) 0.7312(6) 0.046(3) Uani 1 1 d .
H28 H 0.4841 0.8108 0.7465 0.055 Uiso 1 1 calc R
C27 C 0.3924(13) 0.8433(10) 0.6929(7) 0.065(5) Uani 1 1 d .
H27 H 0.4271 0.8748 0.6840 0.078 Uiso 1 1 calc R
C43 C 0.5242(11) 0.9965(9) 0.7048(6) 0.058(4) Uani 1 1 d .
H43 H 0.4854 1.0138 0.6802 0.070 Uiso 1 1 calc R
C77 C 0.5161(11) 0.7850(9) 0.5063(6) 0.058(5) Uani 1 1 d .
H77 H 0.4618 0.8049 0.5000 0.070 Uiso 1 1 calc R
C15 C 0.2846(12) 0.3068(8) 0.6326(5) 0.054(5) Uani 1 1 d .
H15 H 0.2469 0.2731 0.6283 0.065 Uiso 1 1 calc R
C66 C 1.2717(12) 1.0435(8) 0.7706(7) 0.059(4) Uani 1 1 d .
H66 H 1.3145 1.0729 0.7807 0.070 Uiso 1 1 calc R
C57 C 0.7742(12) 0.8956(9) 0.6315(8) 0.068(6) Uani 1 1 d .
H57 H 0.7571 0.8651 0.6507 0.082 Uiso 1 1 calc R
C68 C 1.1199(10) 1.0165(7) 0.7466(6) 0.044(3) Uani 1 1 d .
H68 H 1.0607 1.0276 0.7395 0.052 Uiso 1 1 calc R
C24 C 0.2880(12) 0.7505(9) 0.7212(6) 0.057(4) Uani 1 1 d .
H24 H 0.2514 0.7201 0.7302 0.069 Uiso 1 1 calc R
C29 C 0.3101(19) 0.6469(10) 0.8854(10) 0.093(4) Uani 1 1 d .
C20 C 0.3794(13) 0.6596(7) 0.8562(6) 0.055(5) Uani 1 1 d .
C58 C 0.7142(14) 0.9197(12) 0.5927(9) 0.090(8) Uani 1 1 d .
H58 H 0.6633 0.8972 0.5825 0.109 Uiso 1 1 calc R
C25 C 0.2567(12) 0.7874(10) 0.6836(7) 0.065(5) Uani 1 1 d .
H25 H 0.1999 0.7814 0.6673 0.078 Uiso 1 1 calc R
C26 C 0.3104(13) 0.8344(10) 0.6696(7) 0.066(5) Uani 1 1 d .
H26 H 0.2888 0.8593 0.6441 0.079 Uiso 1 1 calc R
C45 C 0.6414(13) 0.9254(9) 0.7333(5) 0.060(5) Uani 1 1 d .
H45 H 0.6824 0.8965 0.7267 0.071 Uiso 1 1 calc R
C61 C 0.8785(15) 0.9646(11) 0.6065(8) 0.088(8) Uani 1 1 d .
H61 H 0.9359 0.9791 0.6074 0.105 Uiso 1 1 calc R
C14 C 0.2487(11) 0.3648(8) 0.6352(5) 0.050(4) Uani 1 1 d .
H14 H 0.1880 0.3698 0.6333 0.060 Uiso 1 1 calc R
C33 C 0.2667(19) 0.6407(9) 0.9641(11) 0.093(4) Uani 1 1 d .
H33 H 0.2813 0.6400 0.9966 0.112 Uiso 1 1 calc R
C44 C 0.5837(14) 0.9530(10) 0.6968(6) 0.068(6) Uani 1 1 d .
H44 H 0.5861 0.9412 0.6660 0.082 Uiso 1 1 calc R
C65 C 1.2972(12) 0.9829(10) 0.7628(7) 0.063(5) Uani 1 1 d .
H65 H 1.3567 0.9720 0.7677 0.076 Uiso 1 1 calc R
C59 C 0.7247(15) 0.9689(10) 0.5713(9) 0.087(8) Uani 1 1 d .
H59 H 0.6780 0.9914 0.5551 0.104 Uiso 1 1 calc R
C34 C 0.3313(19) 0.6505(9) 0.9359(10) 0.093(4) Uani 1 1 d .
H34 H 0.3889 0.6594 0.9497 0.112 Uiso 1 1 calc R
C30 C 0.2224(18) 0.6380(9) 0.8669(10) 0.093(4) Uani 1 1 d .
H30 H 0.2064 0.6391 0.8345 0.112 Uiso 1 1 calc R
C32 C 0.1826(19) 0.6324(9) 0.9431(10) 0.093(4) Uani 1 1 d .
H32 H 0.1391 0.6299 0.9622 0.112 Uiso 1 1 calc R
C38 C 0.8343(9) 0.8741(6) 0.9028(4) 0.032(3) Uani 1 1 d .
H38 H 0.8771 0.8683 0.9291 0.039 Uiso 1 1 calc R
C41 C 0.5783(10) 0.9874(8) 0.7868(5) 0.045(3) Uani 1 1 d .
H41 H 0.5758 1.0005 0.8172 0.054 Uiso 1 1 calc R
C35 C 0.7001(8) 0.9152(6) 0.8196(4) 0.032(3) Uani 1 1 d .
C36 C 0.7237(8) 0.9469(5) 0.8593(4) 0.027(2) Uani 1 1 d .
H36 H 0.6963 0.9846 0.8616 0.032 Uiso 1 1 calc R
C39 C 0.8209(9) 0.8258(6) 0.8686(5) 0.037(3) Uani 1 1 d .
Cl2 Cl 0.1622(3) 0.5606(2) 0.5968(2) 0.0751(14) Uani 1 1 d .
Cl0A Cl 0.1003(3) 0.6625(3) 0.6498(2) 0.0768(14) Uani 1 1 d .
Cl1A Cl 0.7768(5) 0.6353(3) 0.9750(2) 0.0941(19) Uani 1 1 d .
C7BA C 0.179(2) 0.6366(12) 0.6142(13) 0.117(12) Uani 1 1 d .
H7BA H 0.1755 0.6624 0.5866 0.141 Uiso 1 1 calc R
H7BB H 0.2385 0.6408 0.6318 0.141 Uiso 1 1 calc R
Cl2A Cl 0.6730(5) 0.7393(4) 0.9369(2) 0.109(2) Uani 1 1 d .
C8AA C 0.9034(10) 0.6735(9) 0.7887(6) 0.058(4) Uani 1 1 d .
H8AA H 0.9567 0.6723 0.7751 0.087 Uiso 1 1 calc GR
H8AB H 0.9127 0.6524 0.8182 0.087 Uiso 1 1 calc GR
H8AC H 0.8878 0.7154 0.7935 0.087 Uiso 1 1 calc GR
C0AA C 0.7634(14) 0.5942(9) 0.7903(6) 0.067(5) Uani 1 1 d .
H0AA H 0.8028 0.5628 0.8044 0.101 Uiso 1 1 calc GR
H0AB H 0.7107 0.5756 0.7737 0.101 Uiso 1 1 calc GR
H0AC H 0.7481 0.6209 0.8142 0.101 Uiso 1 1 calc GR
C6AA C 0.4206(15) 0.9320(11) 0.5822(6) 0.072(6) Uani 1 1 d .
H6AA H 0.3967 0.9013 0.5600 0.108 Uiso 1 1 calc GR
H6AB H 0.3760 0.9445 0.6002 0.108 Uiso 1 1 calc GR
H6AC H 0.4703 0.9155 0.6028 0.108 Uiso 1 1 calc GR
C3AA C 0.4493(15) 0.9857(11) 0.5570(8) 0.080(6) Uani 1 1 d .
H3AA H 0.4932 1.0076 0.5787 0.096 Uiso 1 1 calc R
H3AB H 0.3987 1.0127 0.5494 0.096 Uiso 1 1 calc R
C7AA C 0.4885(14) 0.9750(10) 0.5113(8) 0.078(6) Uani 1 1 d .
H7AA H 0.5404 0.9493 0.5188 0.093 Uiso 1 1 calc R
H7AB H 0.4455 0.9521 0.4897 0.093 Uiso 1 1 calc R
C60 C 0.8090(18) 0.9855(10) 0.5741(10) 0.097(9) Uani 1 1 d .
H60 H 0.8223 1.0137 0.5521 0.117 Uiso 1 1 calc R
C31 C 0.1559(19) 0.6273(9) 0.8942(10) 0.093(4) Uani 1 1 d .
H31 H 0.0982 0.6175 0.8810 0.112 Uiso 1 1 calc R
C1BA C 0.756(2) 0.6850(19) 0.9294(13) 0.139(14) Uani 1 1 d .
H1BA H 0.7367 0.6621 0.9008 0.167 Uiso 1 1 calc R
H1BB H 0.8096 0.7065 0.9260 0.167 Uiso 1 1 calc R

loop_
_atom_site_aniso_label
_atom_site_aniso_U_11
_atom_site_aniso_U_22
_atom_site_aniso_U_33
_atom_site_aniso_U_23
_atom_site_aniso_U_13
_atom_site_aniso_U_12
Au6 0.0302(2) 0.0317(3) 0.0242(2) -0.00351(19) 0.00889(18) -0.00453(19)
Au4 0.0315(3) 0.0335(3) 0.0270(2) -0.0054(2) 0.00538(19) -0.0012(2)
Au2 0.0340(3) 0.0317(3) 0.0259(2) -0.00587(19) 0.00956(19) -0.0036(2)
Au3 0.0372(3) 0.0344(3) 0.0297(3) -0.0075(2) 0.0093(2) -0.0016(2)
Au5 0.0335(3) 0.0342(3) 0.0248(2) -0.00429(19) 0.00619(19) -0.0049(2)
Au1 0.0370(3) 0.0374(3) 0.0306(3) -0.0080(2) 0.0085(2) -0.0049(2)
Cl1 0.0426(17) 0.0391(17) 0.0369(16) -0.0054(13) 0.0080(13) 0.0006(13)
P1 0.0269(14) 0.0260(14) 0.0248(13) -0.0060(11) 0.0088(11) -0.0033(11)
P5 0.0286(14) 0.0307(15) 0.0205(13) -0.0027(11) 0.0083(11) -0.0041(12)
P4 0.0317(15) 0.0310(16) 0.0257(14) -0.0041(12) 0.0059(12) -0.0045(12)
P3 0.0345(16) 0.0321(16) 0.0282(15) -0.0069(12) 0.0039(12) 0.0013(13)
P2 0.0423(18) 0.0384(18) 0.0281(15) -0.0088(13) 0.0163(13) -0.0040(14)
S1 0.051(2) 0.054(2) 0.0429(19) -0.0060(17) 0.0066(16) 0.0092(17)
O3 0.059(6) 0.032(5) 0.045(6) -0.005(4) -0.003(5) 0.011(5)
O4 0.042(5) 0.037(5) 0.063(7) 0.001(5) 0.012(5) 0.007(4)
O5 0.049(6) 0.040(5) 0.042(5) 0.017(4) 0.012(4) 0.004(4)
O1 0.041(5) 0.042(6) 0.043(5) 0.005(4) -0.001(4) 0.000(4)
C4 0.028(6) 0.027(6) 0.034(6) 0.000(5) 0.001(5) -0.007(5)
C12 0.037(7) 0.036(7) 0.027(6) 0.003(5) 0.009(5) -0.009(5)
C73 0.030(6) 0.024(6) 0.037(6) -0.003(5) 0.009(5) -0.002(5)
C11 0.043(7) 0.036(7) 0.032(6) 0.003(5) 0.005(6) -0.007(6)
C1 0.029(6) 0.037(7) 0.029(6) -0.010(5) 0.012(5) 0.000(5)
C46 0.044(7) 0.036(7) 0.019(5) -0.002(5) -0.001(5) 0.010(6)
C75 0.043(8) 0.074(11) 0.025(6) -0.013(7) 0.012(6) 0.002(7)
C2 0.030(6) 0.031(6) 0.033(6) 0.003(5) 0.012(5) 0.000(5)
C71 0.031(6) 0.031(6) 0.032(6) 0.001(5) 0.011(5) -0.003(5)
C72 0.034(6) 0.024(6) 0.028(6) 0.003(5) 0.010(5) -0.006(5)
O2 0.078(9) 0.075(9) 0.049(7) 0.018(6) 0.016(6) 0.013(7)
C3 0.037(6) 0.026(6) 0.023(5) -0.001(5) 0.007(5) -0.001(5)
C40 0.027(6) 0.036(7) 0.029(6) -0.009(5) -0.001(5) 0.007(5)
C17 0.061(9) 0.025(6) 0.030(6) 0.002(5) 0.007(6) -0.010(6)
C7 0.054(8) 0.020(6) 0.044(8) -0.008(5) -0.002(6) 0.001(6)
C51 0.039(7) 0.037(7) 0.030(6) -0.002(5) 0.005(5) -0.002(6)
C37 0.044(7) 0.040(7) 0.014(5) 0.000(5) 0.004(5) -0.007(6)
C54 0.036(7) 0.039(7) 0.028(6) -0.006(5) 0.013(5) -0.005(5)
C9 0.068(10) 0.046(9) 0.031(7) 0.009(6) 0.004(7) 0.009(8)
C18 0.051(8) 0.028(7) 0.049(8) -0.006(6) 0.028(7) -0.002(6)
C80 0.027(6) 0.041(7) 0.028(6) 0.006(5) 0.012(5) -0.002(5)
C42 0.034(7) 0.035(7) 0.045(8) 0.000(6) 0.003(6) 0.008(5)
C62 0.037(7) 0.042(8) 0.034(7) 0.004(6) 0.001(5) -0.005(6)
C74 0.029(6) 0.053(9) 0.036(7) -0.001(6) 0.009(5) 0.004(6)
C5 0.033(6) 0.028(6) 0.028(6) 0.001(5) 0.007(5) 0.004(5)
C16 0.084(12) 0.029(7) 0.035(7) 0.005(6) 0.009(7) -0.002(7)
C56 0.028(6) 0.050(8) 0.030(6) -0.001(6) 0.006(5) 0.002(6)
C70 0.030(6) 0.028(6) 0.028(6) 0.001(5) 0.010(5) 0.000(5)
C63 0.043(7) 0.036(7) 0.032(6) -0.008(5) 0.017(6) -0.018(6)
C50 0.070(10) 0.042(8) 0.032(7) 0.008(6) -0.003(7) -0.010(7)
C52 0.044(7) 0.033(7) 0.028(6) -0.003(5) 0.014(5) 0.005(6)
C82 0.058(9) 0.052(9) 0.034(7) 0.000(6) 0.019(7) 0.011(7)
C19 0.066(10) 0.033(7) 0.051(9) -0.020(7) 0.024(8) -0.002(7)
C83 0.045(8) 0.062(10) 0.048(8) 0.013(7) 0.032(7) 0.000(7)
C53 0.032(6) 0.042(8) 0.033(7) 0.002(6) 0.002(5) -0.003(6)
C6 0.037(6) 0.023(6) 0.023(5) 0.003(4) 0.004(5) 0.000(5)
C79 0.038(7) 0.040(7) 0.033(7) 0.002(6) 0.010(5) 0.005(6)
C69 0.032(6) 0.036(7) 0.029(6) 0.003(5) 0.003(5) -0.005(5)
C78 0.041(8) 0.057(10) 0.045(8) 0.009(7) 0.008(6) 0.000(7)
C47 0.044(7) 0.041(7) 0.027(6) 0.001(5) 0.004(5) 0.009(6)
C55 0.037(7) 0.034(7) 0.040(7) 0.000(6) 0.012(6) 0.000(5)
C81 0.041(7) 0.055(9) 0.033(7) 0.006(6) 0.019(6) 0.003(6)
C8 0.062(10) 0.037(8) 0.051(9) -0.002(7) 0.005(8) 0.013(7)
C48 0.063(10) 0.042(8) 0.030(7) 0.001(6) 0.003(6) 0.016(7)
C10 0.065(10) 0.050(9) 0.021(6) 0.001(6) 0.005(6) 0.002(7)
C13 0.037(7) 0.038(7) 0.033(7) 0.006(5) -0.001(5) -0.006(6)
C49 0.082(12) 0.042(8) 0.022(6) -0.001(6) -0.008(7) 0.008(8)
C64 0.043(8) 0.048(9) 0.065(10) -0.012(8) 0.014(7) -0.006(7)
C85 0.029(6) 0.040(7) 0.039(7) 0.009(6) 0.011(5) 0.005(5)
C23 0.038(8) 0.061(10) 0.046(8) -0.017(7) 0.014(6) 0.003(7)
C84 0.054(8) 0.040(8) 0.034(7) 0.014(6) 0.017(6) 0.005(6)
C67 0.066(11) 0.049(9) 0.055(10) -0.006(8) 0.009(8) -0.002(8)
C21 0.073(11) 0.052(9) 0.045(9) -0.004(7) 0.034(8) 0.002(8)
C22 0.069(11) 0.046(9) 0.034(7) -0.006(6) 0.014(7) 0.001(8)
C76 0.041(8) 0.083(13) 0.051(9) -0.014(9) 0.013(7) 0.013(8)
C28 0.048(8) 0.040(8) 0.050(9) 0.011(7) 0.013(7) 0.008(6)
C27 0.065(11) 0.068(12) 0.065(11) 0.019(9) 0.018(9) 0.021(9)
C43 0.046(9) 0.077(12) 0.049(9) -0.007(9) -0.003(7) 0.013(8)
C77 0.041(8) 0.074(12) 0.059(10) 0.020(9) 0.008(7) 0.020(8)
C15 0.069(11) 0.064(11) 0.026(7) 0.010(7) -0.002(7) -0.035(9)
C66 0.057(10) 0.050(10) 0.071(11) -0.011(8) 0.017(9) -0.021(8)
C57 0.050(10) 0.050(10) 0.096(15) 0.005(10) -0.017(10) -0.011(8)
C68 0.043(8) 0.033(7) 0.055(9) 0.005(6) 0.010(7) 0.001(6)
C24 0.055(10) 0.071(12) 0.050(9) -0.001(8) 0.021(8) 0.008(9)
C29 0.124(8) 0.045(4) 0.133(9) 0.013(5) 0.088(9) -0.001(5)
C20 0.087(13) 0.040(8) 0.050(9) -0.004(7) 0.046(9) -0.012(8)
C58 0.056(12) 0.094(17) 0.107(18) 0.050(15) -0.034(12) -0.007(11)
C25 0.048(9) 0.085(14) 0.061(11) -0.022(10) 0.002(8) 0.020(9)
C26 0.059(11) 0.075(13) 0.062(11) -0.005(10) 0.008(9) 0.017(10)
C45 0.080(12) 0.061(11) 0.032(8) -0.011(7) -0.011(8) 0.019(9)
C61 0.070(13) 0.095(17) 0.093(16) 0.067(14) -0.003(11) -0.012(12)
C14 0.047(9) 0.060(10) 0.040(8) 0.003(7) -0.001(6) -0.017(8)
C33 0.124(8) 0.045(4) 0.133(9) 0.013(5) 0.088(9) -0.001(5)
C44 0.086(13) 0.086(14) 0.026(7) -0.009(8) -0.014(8) 0.017(11)
C65 0.045(9) 0.081(14) 0.065(11) -0.018(10) 0.012(8) -0.023(9)
C59 0.070(13) 0.067(13) 0.102(17) 0.008(12) -0.049(13) 0.014(11)
C34 0.124(8) 0.045(4) 0.133(9) 0.013(5) 0.088(9) -0.001(5)
C30 0.124(8) 0.045(4) 0.133(9) 0.013(5) 0.088(9) -0.001(5)
C32 0.124(8) 0.045(4) 0.133(9) 0.013(5) 0.088(9) -0.001(5)
C38 0.042(7) 0.032(6) 0.024(6) -0.010(5) 0.009(5) -0.001(5)
C41 0.039(7) 0.054(9) 0.041(8) -0.003(7) 0.007(6) -0.003(7)
C35 0.027(6) 0.038(7) 0.031(6) -0.003(5) -0.001(5) 0.004(5)
C36 0.034(6) 0.021(5) 0.026(6) 0.006(4) 0.007(5) 0.003(5)
C39 0.046(8) 0.026(6) 0.040(7) 0.003(5) 0.008(6) 0.003(6)
Cl2 0.061(3) 0.065(3) 0.094(4) -0.017(3) -0.004(2) 0.012(2)
Cl0A 0.066(3) 0.075(3) 0.092(4) -0.014(3) 0.019(3) 0.000(2)
Cl1A 0.109(5) 0.059(3) 0.104(4) -0.015(3) -0.013(4) -0.011(3)
C7BA 0.12(2) 0.074(16) 0.18(3) -0.030(18) 0.10(2) -0.013(15)
Cl2A 0.100(5) 0.141(6) 0.082(4) -0.002(4) -0.002(3) 0.027(4)
C8AA 0.033(8) 0.078(13) 0.062(10) -0.008(9) 0.007(7) 0.004(8)
C0AA 0.086(14) 0.059(11) 0.051(10) 0.012(9) -0.008(9) -0.018(10)
C6AA 0.088(14) 0.090(15) 0.036(9) 0.018(9) 0.005(9) -0.004(12)
C3AA 0.077(14) 0.087(16) 0.080(14) 0.004(12) 0.021(11) 0.038(12)
C7AA 0.057(11) 0.077(14) 0.091(16) 0.005(12) -0.010(11) 0.020(11)
C60 0.11(2) 0.058(13) 0.105(19) 0.034(13) -0.028(16) -0.008(13)
C31 0.124(8) 0.045(4) 0.133(9) 0.013(5) 0.088(9) -0.001(5)
C1BA 0.080(19) 0.20(4) 0.14(3) 0.04(3) 0.049(19) 0.03(2)

loop_
_atom_type_symbol
_atom_type_description
_atom_type_scat_dispersion_real
_atom_type_scat_dispersion_imag
_atom_type_scat_source
C C 0.0181 0.0091 'International Tables Vol C Tables 4.2.6.8 and 6.1.1.4'
H H 0.0000 0.0000 'International Tables Vol C Tables 4.2.6.8 and 6.1.1.4'
Au Au -4.4197 7.2980 'International Tables Vol C Tables 4.2.6.8 and 6.1.1.4'
Cl Cl 0.3639 0.7018 'International Tables Vol C Tables 4.2.6.8 and 6.1.1.4'
O O 0.0492 0.0322 'International Tables Vol C Tables 4.2.6.8 and 6.1.1.4'
P P 0.2955 0.4335 'International Tables Vol C Tables 4.2.6.8 and 6.1.1.4'
S S 0.3331 0.5567 'International Tables Vol C Tables 4.2.6.8 and 6.1.1.4'

loop_
_geom_angle_atom_site_label_1
_geom_angle_atom_site_label_2
_geom_angle_atom_site_label_3
_geom_angle
_geom_angle_site_symmetry_1
P1 Au6 Au1 84.80(7) .
P1 Au6 P5 175.90(10) .
P5 Au6 Au1 91.10(7) .
P4 Au4 Au1 90.48(8) .
P3 Au4 Au1 90.80(8) .
P3 Au4 P4 178.58(12) .
P1 Au2 Au1 87.01(7) .
P2 Au2 Au1 95.33(9) .
P2 Au2 P1 177.21(12) .
P3 Au3 Au1 86.88(8) .
P3 Au3 P2 177.84(12) .
P2 Au3 Au1 91.01(8) .
P5 Au5 Au1 89.69(7) .
P4 Au5 Au1 86.64(8) .
P4 Au5 P5 176.32(11) .
Au6 Au1 Au3 142.80(2) .
Au6 Au1 Au5 70.451(16) .
Au4 Au1 Au6 142.41(2) .
Au4 Au1 Au2 141.08(2) .
Au4 Au1 Au3 72.290(17) .
Au4 Au1 Au5 72.438(17) .
Au2 Au1 Au6 74.366(17) .
Au2 Au1 Au3 69.151(17) .
Au2 Au1 Au5 144.24(2) .
Au5 Au1 Au3 143.93(2) .
Cl1 Au1 Au6 89.55(8) .
Cl1 Au1 Au4 84.61(9) .
Cl1 Au1 Au2 83.52(9) .
Cl1 Au1 Au3 79.52(8) .
Cl1 Au1 Au5 89.94(9) .
S1 Au1 Au6 85.94(10) .
S1 Au1 Au4 98.76(11) .
S1 Au1 Au2 95.60(11) .
S1 Au1 Au3 104.35(10) .
S1 Au1 Au5 88.20(11) .
S1 Au1 Cl1 175.47(13) .
Au6 P1 Au2 112.89(12) .
C1 P1 Au6 111.9(4) .
C1 P1 Au2 101.8(4) .
C5 P1 Au6 115.2(4) .
C5 P1 Au2 108.3(4) .
C5 P1 C1 105.7(6) .
Au6 P5 Au5 108.75(11) .
C73 P5 Au6 114.6(4) .
C73 P5 Au5 109.8(4) .
C73 P5 C69 103.7(6) .
C69 P5 Au6 113.7(4) .
C69 P5 Au5 106.1(4) .
Au5 P4 Au4 109.76(13) .
C56 P4 Au4 104.6(4) .
C56 P4 Au5 119.0(4) .
C56 P4 C52 104.0(6) .
C52 P4 Au4 105.0(4) .
C52 P4 Au5 113.4(4) .
Au3 P3 Au4 109.80(13) .
C35 P3 Au4 115.8(5) .
C35 P3 Au3 110.4(4) .
C35 P3 C39 104.8(6) .
C39 P3 Au4 105.2(5) .
C39 P3 Au3 110.5(5) .
Au2 P2 Au3 104.32(13) .
C18 P2 Au2 109.3(5) .
C18 P2 Au3 118.6(5) .
C18 P2 C22 105.0(8) .
C22 P2 Au2 111.2(5) .
C22 P2 Au3 108.6(6) .
C8AA S1 Au1 108.6(7) .
C8AA S1 C0AA 101.7(9) .
C0AA S1 Au1 108.7(7) .
C3 C4 H4 116.8 .
C5 C4 H4 116.8 .
C5 C4 C3 126.4(11) .
C17 C12 C3 121.3(12) .
C17 C12 C13 120.1(13) .
C13 C12 C3 118.6(12) .
C72 C73 P5 120.6(10) .
C72 C73 C74 121.3(12) .
C74 C73 P5 118.0(9) .
C6 C11 H11 120.5 .
C10 C11 H11 120.5 .
C10 C11 C6 119.0(13) .
O1 C1 P1 120.9(10) .
O1 C1 C2 121.4(13) .
C2 C1 P1 117.6(9) .
C51 C46 C37 120.1(12) .
C51 C46 C47 120.1(12) .
C47 C46 C37 119.9(13) .
C74 C75 H75 120.3 .
C74 C75 C76 119.4(14) .
C76 C75 H75 120.3 .
C1 C2 H2 117.5 .
C3 C2 C1 125.0(12) .
C3 C2 H2 117.5 .
C72 C71 C80 118.5(11) .
C70 C71 C72 124.3(11) .
C70 C71 C80 117.0(11) .
C73 C72 C71 127.1(12) .
C73 C72 H72 116.4 .
C71 C72 H72 116.4 .
C4 C3 C12 116.0(11) .
C2 C3 C4 125.5(12) .
C2 C3 C12 118.5(11) .
C45 C40 C35 121.1(12) .
C41 C40 C45 117.1(13) .
C41 C40 C35 121.6(12) .
C12 C17 H17 119.8 .
C16 C17 C12 120.5(15) .
C16 C17 H17 119.8 .
C6 C7 H7 119.6 .
C6 C7 C8 120.8(13) .
C8 C7 H7 119.6 .
C46 C51 H51 119.5 .
C46 C51 C50 121.0(14) .
C50 C51 H51 119.5 .
C38 C37 C46 118.0(11) .
C38 C37 C36 126.0(11) .
C36 C37 C46 115.9(11) .
C53 C54 C63 117.7(13) .
C53 C54 C55 124.0(12) .
C55 C54 C63 118.2(12) .
C8 C9 H9 120.4 .
C10 C9 H9 120.4 .
C10 C9 C8 119.1(14) .
C19 C18 P2 120.2(13) .
C19 C18 C23 120.3(15) .
C23 C18 P2 119.5(10) .
C81 C80 C71 122.6(12) .
C81 C80 C85 119.2(12) .
C85 C80 C71 118.1(12) .
C43 C42 H42 119.2 .
C43 C42 C41 121.6(14) .
C41 C42 H42 119.2 .
C57 C62 C56 122.9(15) .
C57 C62 C61 118.0(16) .
C61 C62 C56 118.6(14) .
C75 C74 C73 119.9(13) .
C75 C74 C79 119.5(13) .
C79 C74 C73 120.5(12) .
C4 C5 P1 119.7(10) .
C4 C5 C6 120.2(11) .
C6 C5 P1 120.1(9) .
C17 C16 H16 120.2 .
C15 C16 C17 119.5(15) .
C15 C16 H16 120.2 .
C62 C56 P4 118.9(10) .
C55 C56 P4 119.0(11) .
C55 C56 C62 122.2(14) .
C71 C70 H70 117.6 .
C71 C70 C69 124.8(12) .
C69 C70 H70 117.6 .
C64 C63 C54 122.4(13) .
C64 C63 C68 118.6(13) .
C68 C63 C54 118.9(13) .
C51 C50 H50 120.5 .
C49 C50 C51 119.1(15) .
C49 C50 H50 120.5 .
O4 C52 P4 120.2(11) .
O4 C52 C53 122.5(13) .
C53 C52 P4 117.2(10) .
C83 C82 H82 120.0 .
C83 C82 C81 119.9(15) .
C81 C82 H82 120.0 .
C18 C19 H19 117.1 .
C18 C19 C20 125.8(17) .
C20 C19 H19 117.1 .
C82 C83 H83 120.2 .
C84 C83 C82 119.6(13) .
C84 C83 H83 120.2 .
C54 C53 C52 125.3(12) .
C54 C53 H53 117.3 .
C52 C53 H53 117.3 .
C11 C6 C5 119.7(11) .
C7 C6 C11 119.3(12) .
C7 C6 C5 121.0(11) .
C74 C79 H79 119.2 .
C78 C79 C74 121.6(14) .
C78 C79 H79 119.2 .
O5 C69 P5 119.8(10) .
O5 C69 C70 122.6(12) .
C70 C69 P5 117.6(9) .
C79 C78 H78 120.6 .
C79 C78 C77 118.8(15) .
C77 C78 H78 120.6 .
C46 C47 H47 121.1 .
C48 C47 C46 117.9(14) .
C48 C47 H47 121.1 .
C54 C55 H55 116.0 .
C56 C55 C54 128.0(13) .
C56 C55 H55 116.0 .
C80 C81 C82 120.6(14) .
C80 C81 H81 119.7 .
C82 C81 H81 119.7 .
C7 C8 H8 120.0 .
C9 C8 C7 120.1(15) .
C9 C8 H8 120.0 .
C47 C48 H48 118.6 .
C49 C48 C47 122.8(15) .
C49 C48 H48 118.6 .
C11 C10 H10 119.2 .
C9 C10 C11 121.7(14) .
C9 C10 H10 119.2 .
C12 C13 H13 120.8 .
C12 C13 C14 118.5(14) .
C14 C13 H13 120.8 .
C50 C49 H49 120.5 .
C48 C49 C50 119.0(14) .
C48 C49 H49 120.5 .
C63 C64 H64 119.1 .
C65 C64 C63 121.8(17) .
C65 C64 H64 119.1 .
C80 C85 H85 120.3 .
C84 C85 C80 119.5(13) .
C84 C85 H85 120.3 .
C28 C23 C18 122.0(14) .
C24 C23 C18 121.5(16) .
C24 C23 C28 116.5(16) .
C83 C84 C85 121.1(13) .
C83 C84 H84 119.4 .
C85 C84 H84 119.4 .
C66 C67 H67 120.6 .
C68 C67 H67 120.6 .
C68 C67 C66 118.8(16) .
C22 C21 H21 117.1 .
C20 C21 H21 117.1 .
C20 C21 C22 125.9(16) .
O2 C22 P2 120.1(13) .
O2 C22 C21 121.6(16) .
C21 C22 P2 118.2(14) .
C75 C76 H76 119.3 .
C77 C76 C75 121.4(15) .
C77 C76 H76 119.3 .
C23 C28 H28 119.5 .
C27 C28 C23 120.9(17) .
C27 C28 H28 119.5 .
C28 C27 H27 119.8 .
C26 C27 C28 120(2) .
C26 C27 H27 119.8 .
C42 C43 H43 121.1 .
C44 C43 C42 117.8(15) .
C44 C43 H43 121.1 .
C78 C77 H77 120.4 .
C76 C77 C78 119.2(15) .
C76 C77 H77 120.4 .
C16 C15 H15 119.0 .
C16 C15 C14 122.1(15) .
C14 C15 H15 119.0 .
C67 C66 H66 119.9 .
C65 C66 C67 120.3(16) .
C65 C66 H66 119.9 .
C62 C57 H57 121.6 .
C62 C57 C58 116.9(19) .
C58 C57 H57 121.6 .
C63 C68 H68 119.4 .
C67 C68 C63 121.1(15) .
C67 C68 H68 119.4 .
C23 C24 H24 119.1 .
C25 C24 C23 121.7(19) .
C25 C24 H24 119.1 .
C34 C29 C20 120(3) .
C30 C29 C20 123(3) .
C30 C29 C34 117(2) .
C19 C20 C29 116.5(19) .
C21 C20 C19 124.7(15) .
C21 C20 C29 118.8(18) .
C57 C58 H58 117.2 .
C59 C58 C57 126(2) .
C59 C58 H58 117.2 .
C24 C25 H25 119.8 .
C24 C25 C26 120.4(18) .
C26 C25 H25 119.8 .
C27 C26 C25 120.1(19) .
C27 C26 H26 120.0 .
C25 C26 H26 120.0 .
C40 C45 H45 120.2 .
C40 C45 C44 119.5(16) .
C44 C45 H45 120.2 .
C62 C61 H61 122.1 .
C60 C61 C62 116(2) .
C60 C61 H61 122.1 .
C13 C14 H14 120.3 .
C15 C14 C13 119.4(15) .
C15 C14 H14 120.3 .
C34 C33 H33 120.9 .
C32 C33 H33 120.9 .
C32 C33 C34 118(3) .
C43 C44 C45 122.1(16) .
C43 C44 H44 118.9 .
C45 C44 H44 118.9 .
C64 C65 C66 119.3(17) .
C64 C65 H65 120.4 .
C66 C65 H65 120.4 .
C58 C59 H59 123.3 .
C58 C59 C60 113.5(19) .
C60 C59 H59 123.3 .
C29 C34 H34 119.5 .
C33 C34 C29 121(3) .
C33 C34 H34 119.5 .
C29 C30 H30 118.1 .
C29 C30 C31 124(3) .
C31 C30 H30 118.1 .
C33 C32 H32 117.7 .
C33 C32 C31 125(2) .
C31 C32 H32 117.7 .
C37 C38 H38 118.0 .
C37 C38 C39 124.1(12) .
C39 C38 H38 118.0 .
C40 C41 H41 119.1 .
C42 C41 C40 121.8(14) .
C42 C41 H41 119.1 .
C40 C35 P3 118.9(9) .
C36 C35 P3 120.2(9) .
C36 C35 C40 120.8(12) .
C37 C36 H36 117.1 .
C35 C36 C37 125.8(11) .
C35 C36 H36 117.1 .
O3 C39 P3 117.7(11) .
O3 C39 C38 123.5(13) .
C38 C39 P3 118.8(10) .
Cl2 C7BA Cl0A 112.3(14) .
Cl2 C7BA H7BA 109.1 .
Cl2 C7BA H7BB 109.1 .
Cl0A C7BA H7BA 109.1 .
Cl0A C7BA H7BB 109.1 .
H7BA C7BA H7BB 107.9 .
S1 C8AA H8AA 109.5 .
S1 C8AA H8AB 109.5 .
S1 C8AA H8AC 109.5 .
H8AA C8AA H8AB 109.5 .
H8AA C8AA H8AC 109.5 .
H8AB C8AA H8AC 109.5 .
S1 C0AA H0AA 109.5 .
S1 C0AA H0AB 109.5 .
S1 C0AA H0AC 109.5 .
H0AA C0AA H0AB 109.5 .
H0AA C0AA H0AC 109.5 .
H0AB C0AA H0AC 109.5 .
H6AA C6AA H6AB 109.5 .
H6AA C6AA H6AC 109.5 .
H6AB C6AA H6AC 109.5 .
C3AA C6AA H6AA 109.5 .
C3AA C6AA H6AB 109.5 .
C3AA C6AA H6AC 109.5 .
C6AA C3AA H3AA 107.6 .
C6AA C3AA H3AB 107.6 .
C6AA C3AA C7AA 119(2) .
H3AA C3AA H3AB 107.0 .
C7AA C3AA H3AA 107.6 .
C7AA C3AA H3AB 107.6 .
C3AA C7AA H7AA 108.0 .
C3AA C7AA H7AB 108.0 .
C7AA C7AA C3AA 117(3) 3_676
C7AA C7AA H7AA 108.0 3_676
C7AA C7AA H7AB 108.0 3_676
H7AA C7AA H7AB 107.2 .
C61 C60 H60 117.0 .
C59 C60 C61 126(2) .
C59 C60 H60 117.0 .
C30 C31 C32 115(3) .
C30 C31 H31 122.3 .
C32 C31 H31 122.3 .
Cl1A C1BA Cl2A 112.8(18) .
Cl1A C1BA H1BA 109.0 .
Cl1A C1BA H1BB 109.0 .
Cl2A C1BA H1BA 109.0 .
Cl2A C1BA H1BB 109.0 .
H1BA C1BA H1BB 107.8 .

loop_
_geom_bond_atom_site_label_1
_geom_bond_atom_site_label_2
_geom_bond_distance
_geom_bond_site_symmetry_2
Au6 Au1 3.2381(7) .
Au6 P1 2.313(3) .
Au6 P5 2.314(3) .
Au4 Au1 3.1301(7) .
Au4 P4 2.322(3) .
Au4 P3 2.321(3) .
Au2 Au1 3.1424(7) .
Au2 P1 2.316(3) .
Au2 P2 2.305(3) .
Au3 Au1 3.2960(7) .
Au3 P3 2.314(3) .
Au3 P2 2.324(4) .
Au5 Au1 3.2908(7) .
Au5 P5 2.319(3) .
Au5 P4 2.319(3) .
Au1 Cl1 2.298(3) .
Au1 S1 2.290(4) .
P1 C1 1.827(14) .
P1 C5 1.810(13) .
P5 C73 1.814(13) .
P5 C69 1.845(14) .
P4 C56 1.820(15) .
P4 C52 1.835(14) .
P3 C35 1.811(14) .
P3 C39 1.845(14) .
P2 C18 1.806(16) .
P2 C22 1.811(17) .
S1 C8AA 1.780(17) .
S1 C0AA 1.783(19) .
O3 C39 1.227(16) .
O4 C52 1.268(17) .
O5 C69 1.224(16) .
O1 C1 1.204(16) .
C4 H4 0.9300 .
C4 C3 1.459(17) .
C4 C5 1.353(17) .
C12 C3 1.512(17) .
C12 C17 1.39(2) .
C12 C13 1.400(19) .
C73 C72 1.349(17) .
C73 C74 1.505(18) .
C11 H11 0.9300 .
C11 C6 1.405(17) .
C11 C10 1.38(2) .
C1 C2 1.483(18) .
C46 C51 1.374(19) .
C46 C37 1.512(17) .
C46 C47 1.392(19) .
C75 H75 0.9300 .
C75 C74 1.370(19) .
C75 C76 1.40(2) .
C2 H2 0.9300 .
C2 C3 1.336(18) .
C71 C72 1.429(18) .
C71 C80 1.486(16) .
C71 C70 1.368(17) .
C72 H72 0.9300 .
O2 C22 1.22(2) .
C40 C45 1.40(2) .
C40 C41 1.38(2) .
C40 C35 1.497(17) .
C17 H17 0.9300 .
C17 C16 1.38(2) .
C7 H7 0.9300 .
C7 C6 1.382(17) .
C7 C8 1.38(2) .
C51 H51 0.9300 .
C51 C50 1.39(2) .
C37 C38 1.360(19) .
C37 C36 1.455(17) .
C54 C63 1.490(17) .
C54 C53 1.34(2) .
C54 C55 1.435(19) .
C9 H9 0.9300 .
C9 C8 1.38(2) .
C9 C10 1.38(2) .
C18 C19 1.34(2) .
C18 C23 1.46(2) .
C80 C81 1.36(2) .
C80 C85 1.400(18) .
C42 H42 0.9300 .
C42 C43 1.37(2) .
C42 C41 1.37(2) .
C62 C56 1.478(18) .
C62 C57 1.35(2) .
C62 C61 1.44(2) .
C74 C79 1.375(19) .
C5 C6 1.483(16) .
C16 H16 0.9300 .
C16 C15 1.35(3) .
C56 C55 1.339(19) .
C70 H70 0.9300 .
C70 C69 1.470(17) .
C63 C64 1.38(2) .
C63 C68 1.42(2) .
C50 H50 0.9300 .
C50 C49 1.38(2) .
C52 C53 1.462(19) .
C82 H82 0.9300 .
C82 C83 1.39(2) .
C82 C81 1.395(18) .
C19 H19 0.9300 .
C19 C20 1.45(2) .
C83 H83 0.9300 .
C83 C84 1.34(2) .
C53 H53 0.9300 .
C79 H79 0.9300 .
C79 C78 1.37(2) .
C78 H78 0.9300 .
C78 C77 1.42(2) .
C47 H47 0.9300 .
C47 C48 1.37(2) .
C55 H55 0.9300 .
C81 H81 0.9300 .
C8 H8 0.9300 .
C48 H48 0.9300 .
C48 C49 1.37(2) .
C10 H10 0.9300 .
C13 H13 0.9300 .
C13 C14 1.40(2) .
C49 H49 0.9300 .
C64 H64 0.9300 .
C64 C65 1.37(2) .
C85 H85 0.9300 .
C85 C84 1.397(19) .
C23 C28 1.42(2) .
C23 C24 1.41(2) .
C84 H84 0.9300 .
C67 H67 0.9300 .
C67 C66 1.41(3) .
C67 C68 1.37(2) .
C21 H21 0.9300 .
C21 C22 1.44(2) .
C21 C20 1.34(3) .
C76 H76 0.9300 .
C76 C77 1.34(2) .
C28 H28 0.9300 .
C28 C27 1.42(2) .
C27 H27 0.9300 .
C27 C26 1.34(3) .
C43 H43 0.9300 .
C43 C44 1.36(3) .
C77 H77 0.9300 .
C15 H15 0.9300 .
C15 C14 1.39(3) .
C66 H66 0.9300 .
C66 C65 1.41(3) .
C57 H57 0.9300 .
C57 C58 1.43(3) .
C68 H68 0.9300 .
C24 H24 0.9300 .
C24 C25 1.38(3) .
C29 C20 1.48(2) .
C29 C34 1.44(4) .
C29 C30 1.38(4) .
C58 H58 0.9300 .
C58 C59 1.26(3) .
C25 H25 0.9300 .
C25 C26 1.41(3) .
C26 H26 0.9300 .
C45 H45 0.9300 .
C45 C44 1.40(2) .
C61 H61 0.9300 .
C61 C60 1.38(3) .
C14 H14 0.9300 .
C33 H33 0.9300 .
C33 C34 1.39(3) .
C33 C32 1.35(4) .
C44 H44 0.9300 .
C65 H65 0.9300 .
C59 H59 0.9300 .
C59 C60 1.33(3) .
C34 H34 0.9300 .
C30 H30 0.9300 .
C30 C31 1.40(3) .
C32 H32 0.9300 .
C32 C31 1.41(4) .
C38 H38 0.9300 .
C38 C39 1.436(18) .
C41 H41 0.9300 .
C35 C36 1.338(17) .
C36 H36 0.9300 .
Cl2 C7BA 1.74(3) .
Cl0A C7BA 1.80(2) .
Cl1A C1BA 1.70(3) .
C7BA H7BA 0.9700 .
C7BA H7BB 0.9700 .
Cl2A C1BA 1.77(3) .
C8AA H8AA 0.9600 .
C8AA H8AB 0.9600 .
C8AA H8AC 0.9600 .
C0AA H0AA 0.9600 .
C0AA H0AB 0.9600 .
C0AA H0AC 0.9600 .
C6AA H6AA 0.9600 .
C6AA H6AB 0.9600 .
C6AA H6AC 0.9600 .
C6AA C3AA 1.48(3) .
C3AA H3AA 0.9700 .
C3AA H3AB 0.9700 .
C3AA C7AA 1.55(3) .
C7AA C7AA 1.35(4) 3_676
C7AA H7AA 0.9700 .
C7AA H7AB 0.9700 .
C60 H60 0.9300 .
C31 H31 0.9300 .
C1BA H1BA 0.9700 .
C1BA H1BB 0.9700 .
